data_7039845
loop_
_publ_author_name
'Bonizzoni, C.'
'Ghirri, A.'
'Bader, K.'
'van Slageren, J.'
'Perfetti, M.'
'Sorace, L.'
'Lan, Y.'
'Fuhr, O.'
'Ruben, M.'
'Affronte, M.'

_publ_section_title
;
 Coupling molecular spin centers to microwave planar resonators: towards
 integration of molecular qubits in quantum circuits.
;
_journal_issue 42
_journal_name_full 'Dalton transactions (Cambridge, England : 2003)'
_journal_page_first 16596
_journal_page_last 16603
_journal_paper_doi 10.1039/c6dt01953f
_journal_volume 45
_journal_year 2016
_chemical_absolute_configuration ad
_chemical_formula_moiety 'C64 H32 Er N16, C16 H36 N, C4 H10 O'
_chemical_formula_sum 'C84 H78 Er N17 O'
_chemical_formula_weight 1508.89
_space_group_crystal_system orthorhombic
_space_group_IT_number 33
_space_group_name_Hall 'P 2c -2n'
_space_group_name_H-M_alt 'P n a 21'
_symmetry_space_group_name_Hall 'P 2c -2n'
_symmetry_space_group_name_H-M 'P n a 21'
_atom_sites_solution_hydrogens mixed
_atom_sites_solution_primary direct
_audit_creation_date 2016-07-07
_audit_creation_method
;
Olex2 1.2
(compiled 2016.02.19 svn.r3266 for OlexSys, GUI svn.r5155)
;
_audit_update_record
;
2016-07-07 deposited with the CCDC.
2016-07-08 downloaded from the CCDC.
;
_cell_angle_alpha 90
_cell_angle_beta 90
_cell_angle_gamma 90
_cell_formula_units_Z 4
_cell_length_a 25.078(5)
_cell_length_b 25.503(5)
_cell_length_c 11.489(2)
_cell_measurement_reflns_used 2347
_cell_measurement_temperature 180.15
_cell_measurement_theta_max 25.83
_cell_measurement_theta_min 1.56
_cell_volume 7348(2)
_computing_molecular_graphics 'Olex2 (Dolomanov et al., 2009)'
_computing_publication_material 'Olex2 (Dolomanov et al., 2009)'
_computing_structure_refinement 'ShelXL (Sheldrick, 2015)'
_computing_structure_solution 'ShelXS (Sheldrick, 2008)'
_diffrn_ambient_temperature 180.15
_diffrn_detector 'image plate ( 34 cm diameter )'
_diffrn_detector_area_resol_mean 6.67
_diffrn_detector_type STOE
_diffrn_measured_fraction_theta_full 0.919
_diffrn_measured_fraction_theta_max 0.957
_diffrn_measurement_device '2-circle goniometer'
_diffrn_measurement_device_type 'STOE IPDS 2'
_diffrn_measurement_method 'rotation method'
_diffrn_radiation_collimation '0.5 mm diameter, monocapillary'
_diffrn_radiation_monochromator 'plane graphite'
_diffrn_radiation_polarisn_norm 0
_diffrn_radiation_probe x-ray
_diffrn_radiation_type MoK\a
_diffrn_radiation_wavelength 0.71073
_diffrn_reflns_av_R_equivalents 0.0978
_diffrn_reflns_av_unetI/netI 0.1451
_diffrn_reflns_Laue_measured_fraction_full 0.919
_diffrn_reflns_Laue_measured_fraction_max 0.957
_diffrn_reflns_limit_h_max 27
_diffrn_reflns_limit_h_min -28
_diffrn_reflns_limit_k_max 28
_diffrn_reflns_limit_k_min -30
_diffrn_reflns_limit_l_max 13
_diffrn_reflns_limit_l_min -13
_diffrn_reflns_number 30291
_diffrn_reflns_point_group_measured_fraction_full 0.859
_diffrn_reflns_point_group_measured_fraction_max 0.894
_diffrn_reflns_theta_full 26.000
_diffrn_reflns_theta_max 25.641
_diffrn_reflns_theta_min 1.139
_diffrn_source 'sealed X-ray tube, 12 x 0.4 mm fine focus'
_diffrn_source_current 40
_diffrn_source_power 2.000
_diffrn_source_target Mo
_diffrn_source_type 'sealed X-ray tube'
_diffrn_source_voltage 50
_exptl_absorpt_coefficient_mu 1.202
_exptl_absorpt_correction_type none
_exptl_crystal_colour violet
_exptl_crystal_colour_primary violet
_exptl_crystal_density_diffrn 1.364
_exptl_crystal_description block
_exptl_crystal_F_000 3108
_exptl_crystal_preparation ', Magnetic properties'
_exptl_crystal_size_max 0.2
_exptl_crystal_size_mid 0.15
_exptl_crystal_size_min 0.13
_refine_diff_density_max 0.731
_refine_diff_density_min -1.071
_refine_diff_density_rms 0.084
_refine_ls_abs_structure_details
;
 Flack x determined using 2357 quotients [(I+)-(I-)]/[(I+)+(I-)]
 (Parsons, Flack and Wagner, Acta Cryst. B69 (2013) 249-259).
;
_refine_ls_abs_structure_Flack 0.009(10)
_refine_ls_extinction_method none
_refine_ls_goodness_of_fit_ref 0.892
_refine_ls_hydrogen_treatment constr
_refine_ls_matrix_type full
_refine_ls_number_parameters 948
_refine_ls_number_reflns 12404
_refine_ls_number_restraints 1071
_refine_ls_restrained_S_all 0.863
_refine_ls_R_factor_all 0.1069
_refine_ls_R_factor_gt 0.0577
_refine_ls_shift/su_max 0.001
_refine_ls_shift/su_mean 0.000
_refine_ls_structure_factor_coef Fsqd
_refine_ls_weighting_details 'w=1/[\s^2^(Fo^2^)+(0.0255P)^2^] where P=(Fo^2^+2Fc^2^)/3'
_refine_ls_weighting_scheme calc
_refine_ls_wR_factor_gt 0.0859
_refine_ls_wR_factor_ref 0.0977
_reflns_Friedel_coverage 0.775
_reflns_Friedel_fraction_full 0.792
_reflns_Friedel_fraction_max 0.825
_reflns_number_gt 7610
_reflns_number_total 12404
_reflns_threshold_expression 'I > 2\s(I)'
_cod_data_source_file c6dt01953f1.cif
_cod_data_source_block sk-290
_cod_depositor_comments 'Adding full bibliography for 7039845.cif.'
_cod_database_code 7039845
_shelxl_version_number 2014/6
_shelx_space_group_comment
;
The symmetry employed for this shelxl refinement is uniquely defined
by the following loop, which should always be used as a source of
symmetry information in preference to the above space-group names.
They are only intended as comments.
;
_shelx_estimated_absorpt_t_max 0.859
_shelx_estimated_absorpt_t_min 0.795
_olex2_refinement_description
;
1. Fixed Uiso
 At 1.2 times of:
  All C(H) groups, All C(H,H) groups, All C(H,H,H,H) groups
 At 1.5 times of:
  All C(H,H,H) groups
2. Restrained distances
 O1-C81 = O1-C83
 1.4 with sigma of 0.02
 C80A-C79B = C80B-C79A = C79B-C78 = C79A-C78 = C71B-C70B = C71A-C70A = C70A-C69
 1.54 with sigma of 0.02
 C70B-C69 = C72A-C71A = C72B-C71B
 1.54 with sigma of 0.02
 C84-C83 = C82-C81
 1.53 with sigma of 0.02
 C79B-C78 \\sim C79A-C78 \\sim C80A-C79B \\sim C80B-C79A
 with sigma of 0.02
 C70A-C69 \\sim C70B-C69 \\sim C71A-C70A \\sim C71B-C70B \\sim C72B-C71B \\sim
C72A-C71A
 with sigma of 0.02
3. Uiso/Uaniso restraints and constraints
Uanis(C25) \\sim Ueq: with sigma of 0.1 and sigma for terminal atoms of 0.2
Uanis(C79B) = Uanis(C79A)
Uanis(C80B) = Uanis(C80A)
Uanis(C70A) = Uanis(C70B)
Uanis(C71B) = Uanis(C71A)
Uanis(C72A) = Uanis(C72B)
4. Rigid body (RIGU) restrains
 All non-hydrogen atoms
 with sigma for 1-2 distances of 0.004 and sigma for 1-3 distances of 0.004
5. Others
 Sof(C79B)=Sof(H79A)=Sof(H79B)=Sof(C80A)=Sof(H80D)=Sof(H80E)=Sof(H80F)=1-FVAR(1)
 Sof(C80B)=Sof(H80A)=Sof(H80B)=Sof(H80C)=Sof(C79A)=Sof(H79C)=Sof(H79D)=FVAR(1)
 Fixed Sof: H69A(0.45) H69B(0.45) H69C(0.55) H69D(0.55) C70A(0.45) H70A(0.45)
 H70B(0.45) C71B(0.55) H71A(0.55) H71B(0.55) C72A(0.45) H72A(0.45) H72B(0.45)
 H72C(0.45) H78C(0.4) H78D(0.4) H78A(0.6) H78B(0.6) C71A(0.45) H71C(0.45)
 H71D(0.45) C72B(0.55) H72D(0.55) H72E(0.55) H72F(0.55) C70B(0.55) H70C(0.55)
 H70D(0.55)
6.a Riding coordinates:
 C82(H82A,H82B,H82C), C84(H84A,H84B,H84C)
6.b Secondary CH2 refined with riding coordinates:
 C65(H65A,H65B), C66(H66A,H66B), C67(H67A,H67B), C69(H69A,H69B), C69(H69C,
 H69D), C70A(H70A,H70B), C71B(H71A,H71B), C73(H73A,H73B), C74(H74A,H74B),
 C75(H75A,H75B), C77(H77A,H77B), C78(H78C,H78D), C78(H78A,H78B), C79B(H79A,
 H79B), C81(H81A,H81B), C83(H83A,H83B), C79A(H79C,H79D), C71A(H71C,H71D),
 C70B(H70C,H70D)
6.c Me refined with riding coordinates:
 C72A(H72A,H72B,H72C), C72B(H72D,H72E,H72F)
6.d Aromatic/amide H refined with riding coordinates:
 C3(H3), C4(H4), C5(H5), C6(H6), C11(H11), C12(H12), C13(H13), C14(H14),
 C19(H19), C20(H20), C21(H21), C22(H22), C27(H27), C28(H28), C29(H29), C30(H30),
  C35(H35), C36(H36), C37(H37), C38(H38), C43(H43), C44(H44), C45(H45),
 C46(H46), C51(H51), C52(H52), C53(H53), C54(H54), C59(H59), C60(H60), C61(H61),
  C62(H62)
6.e Idealised Me refined as rotating group:
 C68(H68A,H68B,H68C), C76(H76A,H76B,H76C), C80B(H80A,H80B,H80C), C80A(H80D,
 H80E,H80F)
;
_olex2_submission_special_instructions 'No special instructions were received'

loop_
_space_group_symop_operation_xyz
'x, y, z'
'-x, -y, z+1/2'
'-x+1/2, y+1/2, z+1/2'
'x+1/2, -y+1/2, z'

loop_
_atom_site_label
_atom_site_type_symbol
_atom_site_fract_x
_atom_site_fract_y
_atom_site_fract_z
_atom_site_U_iso_or_equiv
_atom_site_adp_type
_atom_site_occupancy
_atom_site_site_symmetry_order
_atom_site_calc_flag
_atom_site_refinement_flags_posn
_atom_site_refinement_flags_adp
_atom_site_refinement_flags_occupancy
_atom_site_disorder_assembly
_atom_site_disorder_group
Er1 Er -0.24363(2) -0.58768(2) -0.35882(6) 0.02941(12) Uani 1 1 d . U . . .
N1 N -0.2861(5) -0.5114(4) -0.2762(8) 0.031(2) Uani 1 1 d . U . . .
N2 N -0.2103(5) -0.4513(4) -0.2641(9) 0.034(2) Uani 1 1 d . U . . .
N3 N -0.1795(5) -0.5412(4) -0.2434(8) 0.029(2) Uani 1 1 d . U . . .
N4 N -0.1221(5) -0.6118(5) -0.1789(9) 0.035(3) Uani 1 1 d . U . . .
N5 N -0.2134(5) -0.6440(4) -0.2033(8) 0.030(2) Uani 1 1 d . U . . .
N6 N -0.2903(5) -0.7018(5) -0.1786(10) 0.041(3) Uani 1 1 d . U . . .
N7 N -0.3183(5) -0.6144(5) -0.2417(9) 0.030(2) Uani 1 1 d . U . . .
N8 N -0.3782(5) -0.5402(5) -0.2608(8) 0.032(2) Uani 1 1 d . U . . .
N9 N -0.2136(5) -0.5247(4) -0.4986(8) 0.029(2) Uani 1 1 d . U . . .
N10 N -0.1179(6) -0.5412(5) -0.4979(10) 0.034(3) Uani 1 1 d . U . . .
N11 N -0.1644(4) -0.6207(4) -0.4497(9) 0.028(2) Uani 1 1 d . U . . .
N12 N -0.1790(5) -0.7148(5) -0.4371(9) 0.041(3) Uani 1 1 d . U . . .
N13 N -0.2635(5) -0.6694(4) -0.4513(8) 0.038(2) Uani 1 1 d . U . . .
N14 N -0.3576(6) -0.6579(5) -0.5006(9) 0.038(3) Uani 1 1 d . U . . .
N15 N -0.3130(4) -0.5729(4) -0.5030(7) 0.029(2) Uani 1 1 d . U . . .
N16 N -0.2969(5) -0.4818(5) -0.5506(8) 0.037(3) Uani 1 1 d . U . . .
C1 C -0.3405(6) -0.5050(6) -0.2697(11) 0.032(3) Uani 1 1 d . U . . .
C2 C -0.3523(6) -0.4484(5) -0.2658(10) 0.037(3) Uani 1 1 d . U . . .
C3 C -0.4002(6) -0.4218(6) -0.2623(12) 0.048(3) Uani 1 1 d . U . . .
H3 H -0.4334 -0.4397 -0.2651 0.058 Uiso 1 1 calc R . . . .
C4 C -0.3974(7) -0.3673(6) -0.2545(12) 0.055(4) Uani 1 1 d . U . . .
H4 H -0.4294 -0.3474 -0.2531 0.066 Uiso 1 1 calc R . . . .
C5 C -0.3489(7) -0.3414(7) -0.2489(13) 0.058(4) Uani 1 1 d . U . . .
H5 H -0.3487 -0.3043 -0.2409 0.070 Uiso 1 1 calc R . . . .
C6 C -0.3011(7) -0.3677(5) -0.2544(12) 0.046(3) Uani 1 1 d . U . . .
H6 H -0.2679 -0.3498 -0.2530 0.056 Uiso 1 1 calc R . . . .
C7 C -0.3040(5) -0.4226(5) -0.2622(9) 0.032(3) Uani 1 1 d . U . . .
C8 C -0.2614(6) -0.4639(5) -0.2692(10) 0.037(3) Uani 1 1 d . U . . .
C9 C -0.1734(6) -0.4878(6) -0.2535(11) 0.031(3) Uani 1 1 d . U . . .
C10 C -0.1155(6) -0.4752(5) -0.2350(10) 0.037(3) Uani 1 1 d . U . . .
C11 C -0.0882(6) -0.4274(6) -0.2378(12) 0.046(3) Uani 1 1 d . U . . .
H11 H -0.1062 -0.3955 -0.2536 0.055 Uiso 1 1 calc R . . . .
C12 C -0.0341(6) -0.4285(6) -0.2169(12) 0.051(4) Uani 1 1 d . U . . .
H12 H -0.0139 -0.3970 -0.2201 0.061 Uiso 1 1 calc R . . . .
C13 C -0.0094(7) -0.4755(6) -0.1912(13) 0.051(4) Uani 1 1 d . U . . .
H13 H 0.0278 -0.4750 -0.1758 0.062 Uiso 1 1 calc R . . . .
C14 C -0.0357(6) -0.5237(6) -0.1863(12) 0.047(3) Uani 1 1 d . U . . .
H14 H -0.0177 -0.5555 -0.1681 0.056 Uiso 1 1 calc R . . . .
C15 C -0.0909(6) -0.5221(6) -0.2104(11) 0.035(3) Uani 1 1 d . U . . .
C16 C -0.1315(7) -0.5633(7) -0.2120(12) 0.033(3) Uani 1 1 d . U . . .
C17 C -0.1597(6) -0.6482(5) -0.1718(10) 0.031(3) Uani 1 1 d . U . . .
C18 C -0.1499(6) -0.7003(5) -0.1208(10) 0.039(3) Uani 1 1 d . U . . .
C19 C -0.1043(6) -0.7242(6) -0.0778(12) 0.047(3) Uani 1 1 d . U . . .
H19 H -0.0711 -0.7063 -0.0754 0.056 Uiso 1 1 calc R . . . .
C20 C -0.1093(7) -0.7752(6) -0.0386(13) 0.055(4) Uani 1 1 d . U . . .
H20 H -0.0784 -0.7929 -0.0113 0.066 Uiso 1 1 calc R . . . .
C21 C -0.1563(7) -0.8007(6) -0.0378(13) 0.051(4) Uani 1 1 d . U . . .
H21 H -0.1575 -0.8359 -0.0105 0.061 Uiso 1 1 calc R . . . .
C22 C -0.2037(6) -0.7767(6) -0.0762(12) 0.047(3) Uani 1 1 d . U . . .
H22 H -0.2372 -0.7940 -0.0719 0.057 Uiso 1 1 calc R . . . .
C23 C -0.1987(6) -0.7262(6) -0.1209(11) 0.039(3) Uani 1 1 d . U . . .
C24 C -0.2370(6) -0.6890(5) -0.1719(10) 0.037(3) Uani 1 1 d . U . . .
C25 C -0.3252(7) -0.6662(6) -0.2091(11) 0.028(3) Uani 1 1 d . U . . .
C26 C -0.3833(6) -0.6776(6) -0.2052(11) 0.036(3) Uani 1 1 d . U . . .
C27 C -0.4110(6) -0.7236(6) -0.1764(12) 0.051(3) Uani 1 1 d . U . . .
H27 H -0.3933 -0.7554 -0.1572 0.061 Uiso 1 1 calc R . . . .
C28 C -0.4667(7) -0.7192(6) -0.1781(13) 0.057(4) Uani 1 1 d . U . . .
H28 H -0.4874 -0.7492 -0.1592 0.068 Uiso 1 1 calc R . . . .
C29 C -0.4931(7) -0.6729(6) -0.2061(12) 0.052(3) Uani 1 1 d . U . . .
H29 H -0.5310 -0.6721 -0.2069 0.063 Uiso 1 1 calc R . . . .
C30 C -0.4652(6) -0.6287(6) -0.2324(11) 0.044(3) Uani 1 1 d . U . . .
H30 H -0.4830 -0.5971 -0.2523 0.053 Uiso 1 1 calc R . . . .
C31 C -0.4091(6) -0.6310(6) -0.2295(11) 0.038(3) Uani 1 1 d . U . . .
C32 C -0.3678(6) -0.5923(7) -0.2494(11) 0.032(3) Uani 1 1 d . U . . .
C33 C -0.2440(7) -0.4836(4) -0.5434(8) 0.033(2) Uani 1 1 d . U . . .
C34 C -0.2099(6) -0.4422(5) -0.5846(10) 0.036(3) Uani 1 1 d . U . . .
C35 C -0.2201(7) -0.3944(5) -0.6394(12) 0.046(4) Uani 1 1 d . U . . .
H35 H -0.2556 -0.3825 -0.6514 0.056 Uiso 1 1 calc R . . . .
C36 C -0.1769(7) -0.3646(6) -0.6760(12) 0.046(3) Uani 1 1 d . U . . .
H36 H -0.1833 -0.3325 -0.7156 0.056 Uiso 1 1 calc R . . . .
C37 C -0.1252(7) -0.3802(6) -0.6565(13) 0.051(4) Uani 1 1 d . U . . .
H37 H -0.0967 -0.3581 -0.6803 0.061 Uiso 1 1 calc R . . . .
C38 C -0.1139(6) -0.4272(5) -0.6032(11) 0.044(3) Uani 1 1 d . U . . .
H38 H -0.0781 -0.4379 -0.5893 0.053 Uiso 1 1 calc R . . . .
C39 C -0.1575(6) -0.4590(5) -0.5698(9) 0.034(3) Uani 1 1 d . U . . .
C40 C -0.1610(6) -0.5102(6) -0.5174(12) 0.034(3) Uani 1 1 d . U . . .
C41 C -0.1204(5) -0.5913(7) -0.4659(11) 0.034(3) Uani 1 1 d . U . . .
C42 C -0.0724(6) -0.6227(5) -0.4514(11) 0.036(3) Uani 1 1 d . U . . .
C43 C -0.0186(6) -0.6099(6) -0.4479(12) 0.051(4) Uani 1 1 d . U . . .
H43 H -0.0070 -0.5748 -0.4578 0.061 Uiso 1 1 calc R . . . .
C44 C 0.0181(7) -0.6507(7) -0.4292(14) 0.067(4) Uani 1 1 d . U . . .
H44 H 0.0552 -0.6434 -0.4261 0.080 Uiso 1 1 calc R . . . .
C45 C -0.0005(8) -0.7027(7) -0.4149(14) 0.071(4) Uani 1 1 d . U . . .
H45 H 0.0247 -0.7299 -0.4022 0.085 Uiso 1 1 calc R . . . .
C46 C -0.0546(7) -0.7153(6) -0.4188(13) 0.059(4) Uani 1 1 d . U . . .
H46 H -0.0666 -0.7505 -0.4109 0.071 Uiso 1 1 calc R . . . .
C47 C -0.0907(6) -0.6734(5) -0.4351(11) 0.040(3) Uani 1 1 d . U . . .
C48 C -0.1489(6) -0.6715(5) -0.4412(11) 0.035(3) Uani 1 1 d . U . . .
C49 C -0.2321(6) -0.7127(5) -0.4489(11) 0.042(3) Uani 1 1 d . U . . .
C50 C -0.2628(7) -0.7596(5) -0.4740(10) 0.045(3) Uani 1 1 d . U . . .
C51 C -0.2475(9) -0.8123(5) -0.4867(11) 0.058(3) Uani 1 1 d . U . . .
H51 H -0.2117 -0.8235 -0.4753 0.069 Uiso 1 1 calc R . . . .
C52 C -0.2886(8) -0.8477(7) -0.5174(15) 0.067(4) Uani 1 1 d . U . . .
H52 H -0.2803 -0.8837 -0.5277 0.081 Uiso 1 1 calc R . . . .
C53 C -0.3403(8) -0.8314(7) -0.5328(15) 0.067(4) Uani 1 1 d . U . . .
H53 H -0.3666 -0.8567 -0.5522 0.081 Uiso 1 1 calc R . . . .
C54 C -0.3558(7) -0.7785(6) -0.5208(12) 0.056(4) Uani 1 1 d . U . . .
H54 H -0.3914 -0.7670 -0.5325 0.068 Uiso 1 1 calc R . . . .
C55 C -0.3145(7) -0.7444(6) -0.4904(12) 0.049(3) Uani 1 1 d . U . . .
C56 C -0.3143(7) -0.6872(7) -0.4790(11) 0.036(3) Uani 1 1 d . U . . .
C57 C -0.3563(7) -0.6057(6) -0.5100(11) 0.034(3) Uani 1 1 d . U . . .
C58 C -0.4030(6) -0.5735(6) -0.5366(10) 0.046(3) Uani 1 1 d . U . . .
C59 C -0.4581(6) -0.5851(9) -0.5436(10) 0.060(3) Uani 1 1 d . U . . .
H59 H -0.4708 -0.6200 -0.5351 0.071 Uiso 1 1 calc R . . . .
C60 C -0.4921(8) -0.5444(8) -0.5631(14) 0.071(4) Uani 1 1 d . U . . .
H60 H -0.5292 -0.5518 -0.5674 0.085 Uiso 1 1 calc R . . . .
C61 C -0.4765(7) -0.4945(8) -0.5765(14) 0.069(4) Uani 1 1 d . U . . .
H61 H -0.5023 -0.4678 -0.5888 0.083 Uiso 1 1 calc R . . . .
C62 C -0.4210(7) -0.4813(7) -0.5723(12) 0.060(4) Uani 1 1 d . U . . .
H62 H -0.4087 -0.4465 -0.5848 0.072 Uiso 1 1 calc R . . . .
C63 C -0.3864(6) -0.5219(7) -0.5493(10) 0.041(3) Uani 1 1 d . U . . .
C64 C -0.3271(6) -0.5238(6) -0.5315(11) 0.034(3) Uani 1 1 d . U . . .
N17 N -0.2830(6) -0.5364(5) -0.8914(8) 0.064(3) Uani 1 1 d . U . . .
C65 C -0.3057(7) -0.4886(6) -0.8378(11) 0.062(4) Uani 1 1 d . U . . .
H65A H -0.2761 -0.4687 -0.8021 0.074 Uiso 1 1 calc R . . . .
H65B H -0.3297 -0.4997 -0.7739 0.074 Uiso 1 1 calc R . . . .
C66 C -0.3363(8) -0.4518(7) -0.9153(13) 0.072(5) Uani 1 1 d . U . . .
H66A H -0.3674 -0.4703 -0.9491 0.086 Uiso 1 1 calc R . . . .
H66B H -0.3132 -0.4399 -0.9800 0.086 Uiso 1 1 calc R . . . .
C67 C -0.3558(8) -0.4033(8) -0.843(2) 0.100(6) Uani 1 1 d . U . . .
H67A H -0.3757 -0.4157 -0.7741 0.120 Uiso 1 1 calc R . . . .
H67B H -0.3245 -0.3833 -0.8155 0.120 Uiso 1 1 calc R . . . .
C68 C -0.3906(11) -0.3682(9) -0.9131(18) 0.116(9) Uani 1 1 d . U . . .
H68A H -0.3740 -0.3616 -0.9889 0.174 Uiso 1 1 calc GR . . . .
H68B H -0.3954 -0.3349 -0.8718 0.174 Uiso 1 1 calc GR . . . .
H68C H -0.4254 -0.3849 -0.9246 0.174 Uiso 1 1 calc GR . . . .
C69 C -0.3250(8) -0.5691(8) -0.9522(14) 0.081(5) Uani 1 1 d D U . . .
H69A H -0.3078 -0.5981 -0.9953 0.098 Uiso 0.45 1 calc R . P A 1
H69B H -0.3448 -0.5471 -1.0086 0.098 Uiso 0.45 1 calc R . P A 1
H69C H -0.3091 -0.6034 -0.9724 0.098 Uiso 0.55 1 calc R . P B 2
H69D H -0.3346 -0.5514 -1.0260 0.098 Uiso 0.55 1 calc R . P B 2
C70A C -0.3639(16) -0.591(3) -0.859(4) 0.106(9) Uani 0.45 1 d D U P C 1
H70A H -0.3490 -0.6234 -0.8229 0.127 Uiso 0.45 1 calc R . P C 1
H70B H -0.3711 -0.5652 -0.7980 0.127 Uiso 0.45 1 calc R . P C 1
C71B C -0.4091(16) -0.6246(18) -0.932(4) 0.114(9) Uani 0.55 1 d D U P C 2
H71A H -0.3932 -0.6590 -0.9131 0.136 Uiso 0.55 1 calc R . P C 2
H71B H -0.4136 -0.6216 -1.0178 0.136 Uiso 0.55 1 calc R . P C 2
C72A C -0.456(2) -0.6433(18) -0.873(6) 0.119(11) Uani 0.45 1 d D U P C 1
H72A H -0.4864 -0.6477 -0.9260 0.178 Uiso 0.45 1 calc R . P C 1
H72B H -0.4388 -0.6773 -0.8605 0.178 Uiso 0.45 1 calc R . P C 1
H72C H -0.4686 -0.6294 -0.7986 0.178 Uiso 0.45 1 calc R . P C 1
C73 C -0.2410(9) -0.5214(7) -0.9822(12) 0.070(4) Uani 1 1 d . U . . .
H73A H -0.2289 -0.5543 -1.0200 0.084 Uiso 1 1 calc R . . . .
H73B H -0.2591 -0.5004 -1.0427 0.084 Uiso 1 1 calc R . . . .
C74 C -0.1914(10) -0.4915(8) -0.9455(16) 0.086(5) Uani 1 1 d . U . . .
H74A H -0.1833 -0.4664 -1.0088 0.103 Uiso 1 1 calc R . . . .
H74B H -0.2014 -0.4703 -0.8766 0.103 Uiso 1 1 calc R . . . .
C75 C -0.1409(9) -0.5185(9) -0.9164(15) 0.092(6) Uani 1 1 d . U . . .
H75A H -0.1453 -0.5377 -0.8422 0.111 Uiso 1 1 calc R . . . .
H75B H -0.1327 -0.5445 -0.9779 0.111 Uiso 1 1 calc R . . . .
C76 C -0.0965(9) -0.4818(9) -0.9056(14) 0.098(7) Uani 1 1 d . U . . .
H76A H -0.0883 -0.4668 -0.9821 0.147 Uiso 1 1 calc GR . . . .
H76B H -0.0650 -0.5004 -0.8760 0.147 Uiso 1 1 calc GR . . . .
H76C H -0.1062 -0.4537 -0.8515 0.147 Uiso 1 1 calc GR . . . .
C77 C -0.2555(10) -0.5689(6) -0.7966(11) 0.071(4) Uani 1 1 d . U . . .
H77A H -0.2266 -0.5473 -0.7625 0.085 Uiso 1 1 calc R . . . .
H77B H -0.2817 -0.5756 -0.7340 0.085 Uiso 1 1 calc R . . . .
C78 C -0.2315(8) -0.6214(6) -0.8337(11) 0.080(6) Uani 1 1 d D U . . .
H78C H -0.1956 -0.6143 -0.8659 0.096 Uiso 0.4 1 calc R . P D 2
H78D H -0.2536 -0.6352 -0.8983 0.096 Uiso 0.4 1 calc R . P D 2
H78A H -0.2088 -0.6166 -0.9033 0.096 Uiso 0.6 1 calc R . P E 1
H78B H -0.2603 -0.6465 -0.8533 0.096 Uiso 0.6 1 calc R . P E 1
C79B C -0.226(4) -0.666(3) -0.743(6) 0.095(8) Uani 0.29(5) 1 d D U P F 2
H79A H -0.2532 -0.6931 -0.7547 0.114 Uiso 0.29(5) 1 calc R . P F 2
H79B H -0.2288 -0.6519 -0.6628 0.114 Uiso 0.29(5) 1 calc R . P F 2
C80B C -0.186(2) -0.7016(11) -0.757(5) 0.114(10) Uani 0.71(5) 1 d D U P F 1
H80A H -0.1603 -0.7043 -0.8203 0.171 Uiso 0.71(5) 1 calc GR . P F 1
H80B H -0.2194 -0.7192 -0.7796 0.171 Uiso 0.71(5) 1 calc GR . P F 1
H80C H -0.1718 -0.7184 -0.6868 0.171 Uiso 0.71(5) 1 calc GR . P F 1
O1 O -0.4228(12) -0.7811(9) -0.8058(15) 0.178(10) Uani 1 1 d D U . . .
C81 C -0.4774(14) -0.7819(18) -0.835(4) 0.27(2) Uani 1 1 d D U . . .
H81A H -0.4838 -0.8153 -0.8763 0.328 Uiso 1 1 calc R . . . .
H81B H -0.4829 -0.7536 -0.8927 0.328 Uiso 1 1 calc R . . . .
C82 C -0.5207(18) -0.7765(19) -0.747(4) 0.30(3) Uani 1 1 d D U . . .
H82A H -0.5553 -0.7735 -0.7858 0.450 Uiso 1 1 d R . . . .
H82B H -0.5143 -0.7449 -0.7001 0.450 Uiso 1 1 d R . . . .
H82C H -0.5207 -0.8073 -0.6960 0.450 Uiso 1 1 d R . . . .
C83 C -0.3797(15) -0.785(2) -0.888(3) 0.28(2) Uani 1 1 d D U . . .
H83A H -0.3889 -0.7633 -0.9569 0.330 Uiso 1 1 calc R . . . .
H83B H -0.3777 -0.8219 -0.9153 0.330 Uiso 1 1 calc R . . . .
C84 C -0.3264(16) -0.769(2) -0.848(3) 0.32(2) Uani 1 1 d D U . . .
H84A H -0.3228 -0.7686 -0.7630 0.475 Uiso 1 1 d R . . . .
H84B H -0.3226 -0.7339 -0.8790 0.475 Uiso 1 1 d R . . . .
H84C H -0.2987 -0.7921 -0.8810 0.475 Uiso 1 1 d R . . . .
C79A C -0.1978(18) -0.6429(12) -0.731(2) 0.095(8) Uani 0.71(5) 1 d D U P F 1
H79C H -0.2176 -0.6393 -0.6571 0.114 Uiso 0.71(5) 1 calc R . P F 1
H79D H -0.1639 -0.6232 -0.7246 0.114 Uiso 0.71(5) 1 calc R . P F 1
C80A C -0.169(4) -0.688(4) -0.765(13) 0.114(10) Uani 0.29(5) 1 d D U P F 2
H80D H -0.1434 -0.6595 -0.7701 0.171 Uiso 0.29(5) 1 calc GR . P F 2
H80E H -0.1689 -0.7083 -0.8377 0.171 Uiso 0.29(5) 1 calc GR . P F 2
H80F H -0.1591 -0.7115 -0.7003 0.171 Uiso 0.29(5) 1 calc GR . P F 2
C71A C -0.4154(19) -0.604(2) -0.928(5) 0.114(9) Uani 0.45 1 d D U P C 1
H71C H -0.4046 -0.6188 -1.0044 0.136 Uiso 0.45 1 calc R . P C 1
H71D H -0.4343 -0.5711 -0.9427 0.136 Uiso 0.45 1 calc R . P C 1
C72B C -0.4621(16) -0.6151(17) -0.866(5) 0.119(11) Uani 0.55 1 d D U P C 2
H72D H -0.4882 -0.6417 -0.8891 0.178 Uiso 0.55 1 calc R . P C 2
H72E H -0.4557 -0.6172 -0.7824 0.178 Uiso 0.55 1 calc R . P C 2
H72F H -0.4759 -0.5802 -0.8859 0.178 Uiso 0.55 1 calc R . P C 2
C70B C -0.3766(13) -0.579(2) -0.882(3) 0.106(9) Uani 0.55 1 d D U P C 2
H70C H -0.3673 -0.5866 -0.7999 0.127 Uiso 0.55 1 calc R . P C 2
H70D H -0.3987 -0.5466 -0.8826 0.127 Uiso 0.55 1 calc R . P C 2

loop_
_atom_site_aniso_label
_atom_site_aniso_U_11
_atom_site_aniso_U_22
_atom_site_aniso_U_33
_atom_site_aniso_U_23
_atom_site_aniso_U_13
_atom_site_aniso_U_12
Er1 0.0273(3) 0.0354(2) 0.02553(15) -0.0044(5) -0.0008(7) -0.0038(3)
N1 0.037(5) 0.037(5) 0.017(5) 0.003(4) -0.001(4) -0.004(4)
N2 0.040(5) 0.033(5) 0.028(5) -0.001(4) -0.004(4) -0.004(4)
N3 0.033(5) 0.030(5) 0.024(5) 0.002(4) -0.001(4) -0.001(4)
N4 0.037(6) 0.044(5) 0.025(6) 0.000(4) -0.006(5) -0.002(4)
N5 0.041(5) 0.023(4) 0.026(5) -0.006(4) 0.006(4) 0.000(4)
N6 0.043(6) 0.043(6) 0.036(6) -0.001(5) 0.008(5) -0.005(4)
N7 0.032(5) 0.034(5) 0.023(5) -0.007(4) 0.005(4) -0.003(4)
N8 0.032(6) 0.041(5) 0.023(5) -0.002(4) 0.007(4) -0.002(4)
N9 0.035(5) 0.032(5) 0.019(5) -0.008(4) 0.000(4) -0.001(4)
N10 0.037(7) 0.036(5) 0.029(7) -0.004(5) -0.002(5) -0.007(4)
N11 0.032(5) 0.030(5) 0.023(5) -0.002(4) 0.002(4) -0.005(3)
N12 0.052(6) 0.037(6) 0.032(6) -0.002(5) 0.007(4) -0.003(4)
N13 0.041(6) 0.040(5) 0.032(5) 0.000(4) 0.010(4) -0.003(4)
N14 0.041(7) 0.052(6) 0.022(6) -0.007(5) 0.002(5) -0.013(5)
N15 0.027(5) 0.045(5) 0.017(4) -0.007(4) 0.002(3) -0.002(3)
N16 0.040(6) 0.047(6) 0.023(5) 0.000(4) -0.006(4) 0.001(4)
C1 0.036(6) 0.038(5) 0.022(6) 0.000(5) 0.002(4) -0.004(4)
C2 0.043(6) 0.040(5) 0.028(6) 0.003(4) 0.004(5) 0.002(4)
C3 0.046(7) 0.048(7) 0.051(8) 0.009(6) 0.010(5) 0.006(5)
C4 0.056(9) 0.045(7) 0.063(9) 0.005(6) 0.006(7) 0.014(5)
C5 0.063(8) 0.045(8) 0.066(10) 0.003(7) 0.002(7) 0.011(6)
C6 0.053(8) 0.034(6) 0.051(8) -0.002(5) -0.001(6) 0.001(5)
C7 0.043(6) 0.032(5) 0.021(5) 0.001(4) 0.003(4) -0.001(4)
C8 0.039(6) 0.039(5) 0.033(6) -0.005(4) 0.003(5) -0.001(4)
C9 0.039(6) 0.030(5) 0.024(6) -0.002(5) 0.000(4) -0.005(4)
C10 0.040(6) 0.043(5) 0.029(6) -0.006(5) -0.004(5) -0.007(4)
C11 0.047(7) 0.046(7) 0.044(8) -0.010(6) -0.001(5) -0.008(5)
C12 0.050(7) 0.044(7) 0.059(8) -0.004(6) -0.001(6) -0.011(5)
C13 0.041(8) 0.042(6) 0.071(9) -0.005(6) -0.003(6) -0.007(5)
C14 0.041(7) 0.047(7) 0.053(8) -0.001(6) -0.003(5) -0.006(5)
C15 0.036(6) 0.044(6) 0.025(6) -0.006(5) 0.001(5) -0.006(4)
C16 0.034(7) 0.040(5) 0.025(7) -0.002(5) -0.004(5) -0.002(4)
C17 0.041(6) 0.032(5) 0.019(6) -0.011(4) 0.007(4) 0.002(4)
C18 0.042(6) 0.041(6) 0.033(6) -0.002(5) 0.006(5) 0.005(4)
C19 0.045(8) 0.050(7) 0.046(7) 0.003(6) 0.001(6) 0.008(5)
C20 0.049(9) 0.054(8) 0.062(9) 0.009(7) 0.003(6) 0.006(6)
C21 0.055(9) 0.039(7) 0.059(9) 0.011(6) 0.004(6) 0.006(6)
C22 0.049(8) 0.044(7) 0.048(8) 0.005(6) 0.002(6) 0.001(5)
C23 0.044(7) 0.040(6) 0.033(6) 0.003(5) 0.003(5) 0.000(4)
C24 0.042(6) 0.033(5) 0.035(6) 0.000(5) 0.005(4) -0.002(4)
C25 0.038(6) 0.028(5) 0.018(6) -0.017(5) 0.004(5) -0.009(4)
C26 0.035(6) 0.038(6) 0.034(7) -0.001(5) 0.005(5) -0.007(4)
C27 0.044(7) 0.049(7) 0.059(8) -0.001(6) 0.005(6) -0.014(5)
C28 0.044(7) 0.061(8) 0.065(9) -0.001(7) 0.008(6) -0.019(6)
C29 0.043(8) 0.064(7) 0.049(8) -0.003(6) 0.012(6) -0.015(6)
C30 0.035(6) 0.056(7) 0.041(7) -0.007(6) 0.008(5) -0.004(5)
C31 0.037(6) 0.046(6) 0.031(7) -0.006(5) 0.006(5) -0.004(4)
C32 0.038(6) 0.040(5) 0.017(6) -0.006(5) 0.004(4) -0.002(4)
C33 0.038(5) 0.036(5) 0.025(5) -0.003(4) 0.000(4) 0.001(4)
C34 0.048(6) 0.037(5) 0.023(6) -0.004(4) 0.000(5) -0.003(4)
C35 0.053(8) 0.041(7) 0.045(7) 0.006(5) 0.005(6) 0.001(5)
C36 0.056(8) 0.045(8) 0.038(7) 0.011(6) 0.006(6) 0.000(6)
C37 0.054(8) 0.040(7) 0.059(8) 0.006(6) 0.005(6) -0.003(6)
C38 0.050(8) 0.036(7) 0.046(7) -0.002(5) 0.005(5) -0.007(5)
C39 0.049(6) 0.035(5) 0.018(5) -0.009(4) 0.004(4) -0.006(4)
C40 0.039(6) 0.036(6) 0.028(7) -0.004(5) -0.001(5) -0.002(4)
C41 0.031(6) 0.037(5) 0.033(7) -0.004(5) 0.002(4) -0.004(4)
C42 0.033(6) 0.040(6) 0.035(7) 0.005(5) 0.004(5) -0.001(4)
C43 0.030(6) 0.060(8) 0.062(9) 0.013(6) 0.002(5) -0.004(5)
C44 0.035(8) 0.074(8) 0.092(11) 0.024(8) 0.004(7) 0.006(6)
C45 0.054(8) 0.075(9) 0.084(11) 0.017(7) 0.011(7) 0.012(6)
C46 0.053(8) 0.053(7) 0.072(9) 0.021(6) 0.011(6) 0.011(6)
C47 0.044(6) 0.041(6) 0.036(7) 0.003(5) 0.004(5) 0.001(4)
C48 0.045(6) 0.033(5) 0.026(6) 0.000(5) 0.005(5) -0.002(4)
C49 0.046(6) 0.036(5) 0.044(7) 0.002(5) 0.008(5) -0.005(4)
C50 0.055(7) 0.040(5) 0.039(6) 0.000(4) 0.011(5) -0.010(5)
C51 0.066(9) 0.043(6) 0.064(8) 0.000(5) 0.018(8) -0.010(6)
C52 0.072(9) 0.049(8) 0.081(11) -0.011(7) 0.021(8) -0.017(6)
C53 0.070(9) 0.055(8) 0.077(11) -0.019(7) 0.012(8) -0.020(6)
C54 0.057(8) 0.060(7) 0.052(8) -0.015(6) 0.014(6) -0.022(6)
C55 0.053(7) 0.047(6) 0.046(8) -0.006(5) 0.010(5) -0.013(5)
C56 0.049(6) 0.050(6) 0.010(6) 0.001(5) 0.005(5) -0.009(4)
C57 0.035(6) 0.053(6) 0.015(6) -0.006(5) -0.001(5) -0.010(4)
C58 0.041(6) 0.074(7) 0.024(6) 0.001(5) -0.005(5) -0.004(5)
C59 0.043(7) 0.093(9) 0.042(7) -0.003(8) -0.005(5) -0.007(6)
C60 0.047(9) 0.108(10) 0.058(10) 0.012(8) -0.011(7) 0.001(7)
C61 0.042(8) 0.104(10) 0.062(10) 0.016(8) -0.009(7) 0.007(7)
C62 0.045(7) 0.080(8) 0.054(8) 0.010(7) -0.002(6) 0.008(6)
C63 0.037(6) 0.069(7) 0.018(6) 0.002(5) -0.005(4) 0.001(4)
C64 0.034(6) 0.047(6) 0.020(6) -0.002(5) -0.001(5) 0.002(4)
N17 0.087(8) 0.073(7) 0.033(7) -0.005(4) 0.005(4) 0.008(5)
C65 0.097(10) 0.065(7) 0.023(9) -0.001(5) 0.009(7) 0.004(6)
C66 0.090(14) 0.085(10) 0.040(7) 0.010(7) 0.013(7) 0.018(9)
C67 0.123(14) 0.102(12) 0.075(13) -0.002(11) 0.019(13) 0.037(10)
C68 0.13(2) 0.114(15) 0.104(15) -0.002(11) 0.010(13) 0.037(14)
C69 0.092(9) 0.093(11) 0.059(8) -0.029(8) 0.013(6) -0.001(8)
C70A 0.108(12) 0.13(2) 0.082(12) -0.050(12) 0.033(10) -0.027(13)
C71B 0.109(13) 0.14(2) 0.088(12) -0.067(15) 0.030(10) -0.028(13)
C72A 0.106(14) 0.15(3) 0.100(17) -0.07(2) 0.035(14) -0.030(16)
C73 0.087(10) 0.074(9) 0.048(7) -0.001(6) 0.007(7) 0.009(8)
C74 0.108(11) 0.081(12) 0.069(11) 0.011(10) -0.011(8) -0.007(8)
C75 0.107(12) 0.106(14) 0.064(10) 0.002(10) -0.003(8) -0.005(9)
C76 0.115(14) 0.130(17) 0.050(9) -0.003(10) -0.008(9) -0.025(11)
C77 0.106(12) 0.068(8) 0.038(6) 0.003(5) 0.014(7) 0.007(8)
C78 0.130(15) 0.074(8) 0.037(10) 0.004(6) 0.007(8) 0.020(8)
C79B 0.16(2) 0.074(12) 0.047(10) 0.002(9) -0.009(12) 0.032(12)
C80B 0.18(2) 0.086(15) 0.076(14) 0.005(14) -0.005(17) 0.042(14)
O1 0.24(3) 0.198(19) 0.096(11) 0.015(12) -0.002(12) 0.08(2)
C81 0.25(3) 0.33(5) 0.25(3) 0.13(3) -0.016(17) 0.07(3)
C82 0.27(3) 0.36(6) 0.27(4) 0.21(4) 0.02(2) 0.15(3)
C83 0.26(3) 0.47(6) 0.10(2) 0.06(3) 0.009(17) 0.11(3)
C84 0.23(3) 0.63(7) 0.09(2) 0.09(4) 0.02(2) 0.06(3)
C79A 0.16(2) 0.074(12) 0.047(10) 0.002(9) -0.009(12) 0.032(12)
C80A 0.18(2) 0.086(15) 0.076(14) 0.005(14) -0.005(17) 0.042(14)
C71A 0.109(13) 0.14(2) 0.088(12) -0.067(15) 0.030(10) -0.028(13)
C72B 0.106(14) 0.15(3) 0.100(17) -0.07(2) 0.035(14) -0.030(16)
C70B 0.108(12) 0.13(2) 0.082(12) -0.050(12) 0.033(10) -0.027(13)

loop_
_atom_type_symbol
_atom_type_description
_atom_type_scat_dispersion_real
_atom_type_scat_dispersion_imag
_atom_type_scat_source
C C 0.0030 0.0020 'International Tables Vol C Tables 4.2.6.8 and 6.1.1.4'
H H 0.0000 0.0000 'International Tables Vol C Tables 4.2.6.8 and 6.1.1.4'
Er Er -0.2590 4.9580 'International Tables Vol C Tables 4.2.6.8 and 6.1.1.4'
N N 0.0060 0.0030 'International Tables Vol C Tables 4.2.6.8 and 6.1.1.4'
O O 0.0110 0.0060 'International Tables Vol C Tables 4.2.6.8 and 6.1.1.4'

loop_
_geom_angle_atom_site_label_1
_geom_angle_atom_site_label_2
_geom_angle_atom_site_label_3
_geom_angle
N1 Er1 N5 109.1(3)
N1 Er1 N15 80.1(3)
N3 Er1 N1 71.3(4)
N3 Er1 N5 71.0(4)
N3 Er1 N7 110.6(4)
N3 Er1 N15 141.3(4)
N5 Er1 N15 145.2(4)
N7 Er1 N1 70.4(4)
N7 Er1 N5 70.3(4)
N7 Er1 N15 82.4(3)
N9 Er1 N1 82.1(4)
N9 Er1 N3 80.1(3)
N9 Er1 N5 142.8(3)
N9 Er1 N7 144.2(4)
N9 Er1 N11 71.5(4)
N9 Er1 N13 110.6(3)
N9 Er1 N15 70.3(4)
N11 Er1 N1 145.1(4)
N11 Er1 N3 81.9(4)
N11 Er1 N5 81.6(4)
N11 Er1 N7 142.2(3)
N11 Er1 N15 110.5(3)
N13 Er1 N1 141.8(4)
N13 Er1 N3 144.7(4)
N13 Er1 N5 82.9(4)
N13 Er1 N7 80.8(4)
N13 Er1 N11 70.9(4)
N13 Er1 N15 71.5(4)
C1 N1 Er1 123.6(8)
C8 N1 Er1 122.6(9)
C8 N1 C1 110.1(12)
C9 N2 C8 120.8(12)
C9 N3 Er1 121.2(9)
C9 N3 C16 109.2(12)
C16 N3 Er1 122.0(9)
C16 N4 C17 123.3(14)
C17 N5 Er1 122.7(8)
C24 N5 Er1 124.7(9)
C24 N5 C17 106.9(12)
C25 N6 C24 119.8(12)
C25 N7 Er1 121.3(10)
C32 N7 Er1 123.7(9)
C32 N7 C25 107.3(13)
C1 N8 C32 122.5(12)
C33 N9 Er1 125.5(9)
C40 N9 Er1 125.7(9)
C40 N9 C33 105.1(12)
C41 N10 C40 124.6(14)
C41 N11 Er1 123.0(10)
C41 N11 C48 107.8(12)
C48 N11 Er1 122.7(9)
C48 N12 C49 121.6(13)
C49 N13 Er1 125.3(10)
C49 N13 C56 105.9(12)
C56 N13 Er1 125.2(10)
C57 N14 C56 123.3(15)
C57 N15 Er1 120.8(9)
C64 N15 Er1 120.0(9)
C64 N15 C57 110.2(12)
C64 N16 C33 121.9(13)
N1 C1 C2 108.5(12)
N8 C1 N1 129.9(13)
N8 C1 C2 121.5(13)
C3 C2 C1 131.1(14)
C7 C2 C1 107.0(12)
C7 C2 C3 121.9(13)
C2 C3 H3 121.7
C2 C3 C4 116.5(14)
C4 C3 H3 121.7
C3 C4 H4 119.2
C5 C4 C3 121.6(15)
C5 C4 H4 119.2
C4 C5 H5 119.0
C6 C5 C4 122.0(15)
C6 C5 H5 119.0
C5 C6 H6 121.8
C5 C6 C7 116.4(14)
C7 C6 H6 121.8
C2 C7 C6 121.5(13)
C2 C7 C8 106.7(12)
C6 C7 C8 131.8(13)
N1 C8 C7 107.6(13)
N2 C8 N1 131.4(13)
N2 C8 C7 121.0(12)
N2 C9 N3 129.0(13)
N2 C9 C10 122.8(13)
N3 C9 C10 107.9(12)
C11 C10 C9 131.1(14)
C15 C10 C9 106.1(12)
C15 C10 C11 122.8(15)
C10 C11 H11 121.2
C12 C11 C10 117.6(15)
C12 C11 H11 121.2
C11 C12 H12 120.2
C11 C12 C13 119.7(14)
C13 C12 H12 120.2
C12 C13 H13 117.9
C12 C13 C14 124.1(16)
C14 C13 H13 117.9
C13 C14 H14 122.3
C13 C14 C15 115.5(15)
C15 C14 H14 122.3
C10 C15 C14 120.4(14)
C10 C15 C16 108.0(14)
C14 C15 C16 131.6(14)
N3 C16 C15 108.6(14)
N4 C16 N3 128.0(15)
N4 C16 C15 123.2(15)
N4 C17 N5 128.0(13)
N4 C17 C18 122.4(13)
N5 C17 C18 109.5(12)
C19 C18 C17 132.5(14)
C19 C18 C23 121.2(13)
C23 C18 C17 106.3(12)
C18 C19 H19 121.5
C20 C19 C18 117.0(15)
C20 C19 H19 121.5
C19 C20 H20 118.8
C21 C20 C19 122.5(16)
C21 C20 H20 118.8
C20 C21 H21 119.1
C20 C21 C22 121.8(15)
C22 C21 H21 119.1
C21 C22 H22 121.9
C23 C22 C21 116.2(15)
C23 C22 H22 121.9
C18 C23 C22 121.2(14)
C18 C23 C24 105.6(12)
C22 C23 C24 133.2(15)
N5 C24 N6 128.1(13)
N5 C24 C23 111.7(14)
N6 C24 C23 120.1(13)
N6 C25 N7 130.7(15)
N6 C25 C26 120.7(13)
N7 C25 C26 108.6(14)
C27 C26 C25 131.0(14)
C31 C26 C25 106.5(13)
C31 C26 C27 122.3(16)
C26 C27 H27 122.5
C28 C27 C26 115.0(15)
C28 C27 H27 122.5
C27 C28 H28 118.4
C29 C28 C27 123.1(15)
C29 C28 H28 118.4
C28 C29 H29 119.7
C30 C29 C28 120.5(17)
C30 C29 H29 119.7
C29 C30 H30 120.8
C29 C30 C31 118.4(16)
C31 C30 H30 120.8
C26 C31 C30 120.6(14)
C26 C31 C32 106.4(14)
C30 C31 C32 133.0(15)
N7 C32 C31 111.0(15)
N8 C32 N7 125.7(13)
N8 C32 C31 122.9(13)
N9 C33 C34 110.4(14)
N16 C33 N9 126.4(12)
N16 C33 C34 123.2(13)
C35 C34 C33 132.9(15)
C39 C34 C33 107.2(12)
C39 C34 C35 119.7(14)
C34 C35 H35 120.9
C36 C35 C34 118.2(15)
C36 C35 H35 120.9
C35 C36 H36 119.0
C37 C36 C35 121.9(14)
C37 C36 H36 119.0
C36 C37 H37 119.4
C38 C37 C36 121.2(15)
C38 C37 H37 119.4
C37 C38 H38 121.3
C37 C38 C39 117.4(15)
C39 C38 H38 121.3
C34 C39 C38 121.4(13)
C34 C39 C40 105.8(12)
C38 C39 C40 132.8(14)
N9 C40 C39 111.4(13)
N10 C40 N9 125.2(14)
N10 C40 C39 123.2(14)
N10 C41 N11 127.5(14)
N10 C41 C42 121.5(12)
N11 C41 C42 110.9(14)
C43 C42 C41 132.6(14)
C47 C42 C41 104.8(13)
C47 C42 C43 122.6(14)
C42 C43 H43 121.1
C42 C43 C44 117.9(15)
C44 C43 H43 121.1
C43 C44 H44 120.2
C43 C44 C45 119.6(17)
C45 C44 H44 120.2
C44 C45 H45 118.9
C46 C45 C44 122.3(17)
C46 C45 H45 118.9
C45 C46 H46 121.6
C45 C46 C47 116.9(16)
C47 C46 H46 121.6
C42 C47 C46 120.8(15)
C42 C47 C48 107.2(12)
C46 C47 C48 132.1(14)
N11 C48 C47 108.7(12)
N12 C48 N11 129.0(14)
N12 C48 C47 122.3(13)
N12 C49 N13 127.8(13)
N12 C49 C50 120.9(13)
N13 C49 C50 111.0(14)
C51 C50 C49 131.6(17)
C55 C50 C49 107.3(13)
C55 C50 C51 121.0(15)
C50 C51 H51 122.1
C50 C51 C52 115.9(18)
C52 C51 H51 122.1
C51 C52 H52 119.1
C53 C52 C51 121.9(17)
C53 C52 H52 119.1
C52 C53 H53 118.8
C52 C53 C54 122.5(17)
C54 C53 H53 118.8
C53 C54 H54 122.7
C55 C54 C53 114.6(17)
C55 C54 H54 122.7
C50 C55 C54 124.1(15)
C50 C55 C56 105.5(13)
C54 C55 C56 130.3(16)
N13 C56 C55 110.4(15)
N14 C56 N13 127.2(15)
N14 C56 C55 122.3(14)
N14 C57 N15 128.5(15)
N14 C57 C58 123.7(15)
N15 C57 C58 107.7(13)
C59 C58 C57 132.5(16)
C63 C58 C57 108.3(13)
C63 C58 C59 119.1(17)
C58 C59 H59 121.3
C60 C59 C58 117.4(19)
C60 C59 H59 121.3
C59 C60 H60 118.0
C61 C60 C59 124.0(19)
C61 C60 H60 118.0
C60 C61 H61 119.9
C60 C61 C62 120.2(19)
C62 C61 H61 119.9
C61 C62 H62 121.9
C63 C62 C61 116.2(17)
C63 C62 H62 121.9
C58 C63 C64 104.6(14)
C62 C63 C58 123.0(16)
C62 C63 C64 132.4(16)
N15 C64 C63 108.9(13)
N16 C64 N15 130.0(14)
N16 C64 C63 120.9(14)
C65 N17 C69 112.2(14)
C65 N17 C73 110.0(13)
C65 N17 C77 108.8(10)
C69 N17 C73 107.5(11)
C69 N17 C77 110.2(14)
C73 N17 C77 108.0(15)
N17 C65 H65A 107.9
N17 C65 H65B 107.9
N17 C65 C66 117.7(11)
H65A C65 H65B 107.2
C66 C65 H65A 107.9
C66 C65 H65B 107.9
C65 C66 H66A 109.7
C65 C66 H66B 109.7
C65 C66 C67 109.8(14)
H66A C66 H66B 108.2
C67 C66 H66A 109.7
C67 C66 H66B 109.7
C66 C67 H67A 109.2
C66 C67 H67B 109.2
H67A C67 H67B 107.9
C68 C67 C66 111.9(19)
C68 C67 H67A 109.2
C68 C67 H67B 109.2
C67 C68 H68A 109.5
C67 C68 H68B 109.5
C67 C68 H68C 109.5
H68A C68 H68B 109.5
H68A C68 H68C 109.5
H68B C68 H68C 109.5
N17 C69 H69A 109.9
N17 C69 H69B 109.9
N17 C69 H69C 108.4
N17 C69 H69D 108.4
N17 C69 C70A 109(2)
N17 C69 C70B 115.4(18)
H69A C69 H69B 108.3
H69C C69 H69D 107.5
C70A C69 H69A 109.9
C70A C69 H69B 109.9
C70B C69 H69C 108.4
C70B C69 H69D 108.4
C69 C70A H70A 110.8
C69 C70A H70B 110.8
H70A C70A H70B 108.9
C71A C70A C69 105(3)
C71A C70A H70A 110.8
C71A C70A H70B 110.8
H71A C71B H71B 109.7
C72B C71B H71A 112.1
C72B C71B H71B 112.1
C70B C71B H71A 112.1
C70B C71B H71B 112.1
C70B C71B C72B 99(3)
H72A C72A H72B 109.5
H72A C72A H72C 109.5
H72B C72A H72C 109.5
C71A C72A H72A 109.5
C71A C72A H72B 109.5
C71A C72A H72C 109.5
N17 C73 H73A 107.3
N17 C73 H73B 107.3
H73A C73 H73B 106.9
C74 C73 N17 120.0(13)
C74 C73 H73A 107.3
C74 C73 H73B 107.3
C73 C74 H74A 106.9
C73 C74 H74B 106.9
H74A C74 H74B 106.7
C75 C74 C73 121.9(19)
C75 C74 H74A 106.9
C75 C74 H74B 106.9
C74 C75 H75A 109.2
C74 C75 H75B 109.2
H75A C75 H75B 107.9
C76 C75 C74 112(2)
C76 C75 H75A 109.2
C76 C75 H75B 109.2
C75 C76 H76A 109.5
C75 C76 H76B 109.5
C75 C76 H76C 109.5
H76A C76 H76B 109.5
H76A C76 H76C 109.5
H76B C76 H76C 109.5
N17 C77 H77A 108.1
N17 C77 H77B 108.1
H77A C77 H77B 107.3
C78 C77 N17 116.8(11)
C78 C77 H77A 108.1
C78 C77 H77B 108.1
C77 C78 H78C 107.5
C77 C78 H78D 107.5
C77 C78 H78A 110.1
C77 C78 H78B 110.1
C77 C78 C79B 119(3)
C77 C78 C79A 108.2(14)
H78C C78 H78D 107.0
H78A C78 H78B 108.4
C79B C78 H78C 107.5
C79B C78 H78D 107.5
C79A C78 H78A 110.1
C79A C78 H78B 110.1
C78 C79B H79A 110.9
C78 C79B H79B 110.9
C78 C79B C80A 104(6)
H79A C79B H79B 108.9
C80A C79B H79A 110.9
C80A C79B H79B 110.9
H80A C80B H80B 109.5
H80A C80B H80C 109.5
H80B C80B H80C 109.5
C79A C80B H80A 109.5
C79A C80B H80B 109.5
C79A C80B H80C 109.5
C81 O1 C83 125(3)
O1 C81 H81A 106.6
O1 C81 H81B 106.6
O1 C81 C82 123(4)
H81A C81 H81B 106.6
C82 C81 H81A 106.6
C82 C81 H81B 106.6
C81 C82 H82A 110.0
C81 C82 H82B 109.2
C81 C82 H82C 109.3
H82A C82 H82B 109.5
H82A C82 H82C 109.5
H82B C82 H82C 109.5
O1 C83 H83A 108.1
O1 C83 H83B 108.1
O1 C83 C84 117(4)
H83A C83 H83B 107.3
C84 C83 H83A 108.1
C84 C83 H83B 108.1
C83 C84 H84A 114.0
C83 C84 H84B 103.0
C83 C84 H84C 111.2
H84A C84 H84B 109.5
H84A C84 H84C 109.5
H84B C84 H84C 109.5
C78 C79A C80B 107(3)
C78 C79A H79C 110.2
C78 C79A H79D 110.2
C80B C79A H79C 110.2
C80B C79A H79D 110.2
H79C C79A H79D 108.5
C79B C80A H80D 109.5
C79B C80A H80E 109.5
C79B C80A H80F 109.5
H80D C80A H80E 109.5
H80D C80A H80F 109.5
H80E C80A H80F 109.5
C70A C71A C72A 119(5)
C70A C71A H71C 107.6
C70A C71A H71D 107.6
C72A C71A H71C 107.6
C72A C71A H71D 107.6
H71C C71A H71D 107.1
C71B C72B H72D 109.5
C71B C72B H72E 109.5
C71B C72B H72F 109.5
H72D C72B H72E 109.5
H72D C72B H72F 109.5
H72E C72B H72F 109.5
C69 C70B H70C 109.3
C69 C70B H70D 109.3
C71B C70B C69 112(3)
C71B C70B H70C 109.3
C71B C70B H70D 109.3
H70C C70B H70D 108.0

loop_
_geom_bond_atom_site_label_1
_geom_bond_atom_site_label_2
_geom_bond_distance
Er1 N1 2.413(11)
Er1 N3 2.397(11)
Er1 N5 2.415(10)
Er1 N7 2.404(11)
Er1 N9 2.392(11)
Er1 N11 2.397(11)
Er1 N13 2.393(10)
Er1 N15 2.431(10)
N1 C1 1.375(17)
N1 C8 1.362(16)
N2 C8 1.321(18)
N2 C9 1.319(18)
N3 C9 1.377(17)
N3 C16 1.378(19)
N4 C16 1.316(19)
N4 C17 1.326(18)
N5 C17 1.398(17)
N5 C24 1.341(16)
N6 C24 1.38(2)
N6 C25 1.31(2)
N7 C25 1.384(17)
N7 C32 1.366(19)
N8 C1 1.309(17)
N8 C32 1.36(2)
N9 C33 1.396(16)
N9 C40 1.386(18)
N10 C40 1.358(19)
N10 C41 1.33(2)
N11 C41 1.347(17)
N11 C48 1.358(17)
N12 C48 1.338(18)
N12 C49 1.339(19)
N13 C49 1.356(17)
N13 C56 1.388(19)
N14 C56 1.34(2)
N14 C57 1.338(19)
N15 C57 1.373(18)
N15 C64 1.341(18)
N16 C33 1.33(2)
N16 C64 1.330(18)
C1 C2 1.474(19)
C2 C3 1.381(19)
C2 C7 1.381(18)
C3 H3 0.9500
C3 C4 1.40(2)
C4 H4 0.9500
C4 C5 1.38(2)
C5 H5 0.9500
C5 C6 1.38(2)
C6 H6 0.9500
C6 C7 1.403(19)
C7 C8 1.504(19)
C9 C10 1.50(2)
C10 C11 1.399(19)
C10 C15 1.38(2)
C11 H11 0.9500
C11 C12 1.38(2)
C12 H12 0.9500
C12 C13 1.38(2)
C13 H13 0.9500
C13 C14 1.40(2)
C14 H14 0.9500
C14 C15 1.41(2)
C15 C16 1.46(2)
C17 C18 1.474(19)
C18 C19 1.385(19)
C18 C23 1.39(2)
C19 H19 0.9500
C19 C20 1.38(2)
C20 H20 0.9500
C20 C21 1.35(2)
C21 H21 0.9500
C21 C22 1.41(2)
C22 H22 0.9500
C22 C23 1.394(19)
C23 C24 1.47(2)
C25 C26 1.49(2)
C26 C27 1.40(2)
C26 C31 1.38(2)
C27 H27 0.9500
C27 C28 1.40(2)
C28 H28 0.9500
C28 C29 1.39(2)
C29 H29 0.9500
C29 C30 1.36(2)
C30 H30 0.9500
C30 C31 1.41(2)
C31 C32 1.45(2)
C33 C34 1.438(18)
C34 C35 1.396(18)
C34 C39 1.392(19)
C35 H35 0.9500
C35 C36 1.39(2)
C36 H36 0.9500
C36 C37 1.38(2)
C37 H37 0.9500
C37 C38 1.375(19)
C38 H38 0.9500
C38 C39 1.416(18)
C39 C40 1.441(19)
C41 C42 1.46(2)
C42 C43 1.39(2)
C42 C47 1.384(19)
C43 H43 0.9500
C43 C44 1.40(2)
C44 H44 0.9500
C44 C45 1.42(2)
C45 H45 0.9500
C45 C46 1.39(2)
C46 H46 0.9500
C46 C47 1.41(2)
C47 C48 1.46(2)
C49 C50 1.451(18)
C50 C51 1.406(18)
C50 C55 1.37(2)
C51 H51 0.9500
C51 C52 1.42(2)
C52 H52 0.9500
C52 C53 1.37(3)
C53 H53 0.9500
C53 C54 1.41(2)
C54 H54 0.9500
C54 C55 1.40(2)
C55 C56 1.46(2)
C57 C58 1.46(2)
C58 C59 1.41(2)
C58 C63 1.39(2)
C59 H59 0.9500
C59 C60 1.36(2)
C60 H60 0.9500
C60 C61 1.34(2)
C61 H61 0.9500
C61 C62 1.43(2)
C62 H62 0.9500
C62 C63 1.38(2)
C63 C64 1.50(2)
N17 C65 1.480(19)
N17 C69 1.51(2)
N17 C73 1.53(2)
N17 C77 1.532(18)
C65 H65A 0.9900
C65 H65B 0.9900
C65 C66 1.51(2)
C66 H66A 0.9900
C66 H66B 0.9900
C66 C67 1.57(2)
C67 H67A 0.9900
C67 H67B 0.9900
C67 C68 1.49(3)
C68 H68A 0.9800
C68 H68B 0.9800
C68 H68C 0.9800
C69 H69A 0.9900
C69 H69B 0.9900
C69 H69C 0.9900
C69 H69D 0.9900
C69 C70A 1.555(18)
C69 C70B 1.547(17)
C70A H70A 0.9900
C70A H70B 0.9900
C70A C71A 1.546(19)
C71B H71A 0.9900
C71B H71B 0.9900
C71B C72B 1.550(18)
C71B C70B 1.539(18)
C72A H72A 0.9800
C72A H72B 0.9800
C72A H72C 0.9800
C72A C71A 1.554(18)
C73 H73A 0.9900
C73 H73B 0.9900
C73 C74 1.52(3)
C74 H74A 0.9900
C74 H74B 0.9900
C74 C75 1.48(3)
C75 H75A 0.9900
C75 H75B 0.9900
C75 C76 1.46(3)
C76 H76A 0.9800
C76 H76B 0.9800
C76 H76C 0.9800
C77 H77A 0.9900
C77 H77B 0.9900
C77 C78 1.529(19)
C78 H78C 0.9900
C78 H78D 0.9900
C78 H78A 0.9900
C78 H78B 0.9900
C78 C79B 1.546(19)
C78 C79A 1.551(17)
C79B H79A 0.9900
C79B H79B 0.9900
C79B C80A 1.552(19)
C80B H80A 0.9800
C80B H80B 0.9800
C80B H80C 0.9800
C80B C79A 1.552(18)
O1 C81 1.41(2)
O1 C83 1.44(2)
C81 H81A 0.9900
C81 H81B 0.9900
C81 C82 1.49(3)
C82 H82A 0.9804
C82 H82B 0.9799
C82 H82C 0.9802
C83 H83A 0.9900
C83 H83B 0.9900
C83 C84 1.47(3)
C84 H84A 0.9799
C84 H84B 0.9800
C84 H84C 0.9802
C79A H79C 0.9900
C79A H79D 0.9900
C80A H80D 0.9800
C80A H80E 0.9800
C80A H80F 0.9800
C71A H71C 0.9900
C71A H71D 0.9900
C72B H72D 0.9800
C72B H72E 0.9800
C72B H72F 0.9800
C70B H70C 0.9900
C70B H70D 0.9900

loop_
_geom_torsion_atom_site_label_1
_geom_torsion_atom_site_label_2
_geom_torsion_atom_site_label_3
_geom_torsion_atom_site_label_4
_geom_torsion
Er1 N1 C1 N8 29.1(18)
Er1 N1 C1 C2 -154.9(8)
Er1 N1 C8 N2 -25.9(18)
Er1 N1 C8 C7 156.7(7)
Er1 N3 C9 N2 41.5(18)
Er1 N3 C9 C10 -145.8(8)
Er1 N3 C16 N4 -40.1(19)
Er1 N3 C16 C15 145.2(9)
Er1 N5 C17 N4 30.7(16)
Er1 N5 C17 C18 -152.4(8)
Er1 N5 C24 N6 -30.8(18)
Er1 N5 C24 C23 151.7(8)
Er1 N7 C25 N6 37.9(19)
Er1 N7 C25 C26 -145.9(9)
Er1 N7 C32 N8 -41.7(17)
Er1 N7 C32 C31 145.4(9)
Er1 N9 C33 N16 -25.1(15)
Er1 N9 C33 C34 156.2(8)
Er1 N9 C40 N10 28.0(18)
Er1 N9 C40 C39 -156.8(8)
Er1 N11 C41 N10 -40.0(18)
Er1 N11 C41 C42 144.1(9)
Er1 N11 C48 N12 35.2(18)
Er1 N11 C48 C47 -144.0(8)
Er1 N13 C49 N12 -27.5(18)
Er1 N13 C49 C50 158.8(8)
Er1 N13 C56 N14 26.6(18)
Er1 N13 C56 C55 -157.5(8)
Er1 N15 C57 N14 -40.8(17)
Er1 N15 C57 C58 142.1(8)
Er1 N15 C64 N16 42.5(18)
Er1 N15 C64 C63 -141.8(8)
N1 C1 C2 C3 178.0(13)
N1 C1 C2 C7 -4.0(13)
N2 C9 C10 C11 -8(2)
N2 C9 C10 C15 171.0(12)
N3 C9 C10 C11 178.8(13)
N3 C9 C10 C15 -2.3(14)
N4 C17 C18 C19 -4(2)
N4 C17 C18 C23 176.0(12)
N5 C17 C18 C19 179.1(13)
N5 C17 C18 C23 -1.1(14)
N6 C25 C26 C27 -3(2)
N6 C25 C26 C31 173.4(12)
N7 C25 C26 C27 -179.3(13)
N7 C25 C26 C31 -3.3(15)
N8 C1 C2 C3 -6(2)
N8 C1 C2 C7 172.4(11)
N9 C33 C34 C35 177.6(13)
N9 C33 C34 C39 2.6(13)
N10 C41 C42 C43 11(2)
N10 C41 C42 C47 -171.5(13)
N11 C41 C42 C43 -172.7(14)
N11 C41 C42 C47 4.7(15)
N12 C49 C50 C51 2(2)
N12 C49 C50 C55 -175.1(12)
N13 C49 C50 C51 176.5(12)
N13 C49 C50 C55 -0.9(15)
N14 C57 C58 C59 9(2)
N14 C57 C58 C63 -175.1(12)
N15 C57 C58 C59 -173.6(13)
N15 C57 C58 C63 2.1(14)
N16 C33 C34 C35 -1(2)
N16 C33 C34 C39 -176.2(10)
C1 N1 C8 N2 175.0(13)
C1 N1 C8 C7 -2.4(13)
C1 N8 C32 N7 2(2)
C1 N8 C32 C31 174.5(12)
C1 C2 C3 C4 177.6(13)
C1 C2 C7 C6 -178.0(11)
C1 C2 C7 C8 2.4(12)
C2 C3 C4 C5 -1(2)
C2 C7 C8 N1 -0.2(13)
C2 C7 C8 N2 -177.9(11)
C3 C2 C7 C6 0.2(19)
C3 C2 C7 C8 -179.3(11)
C3 C4 C5 C6 2(2)
C4 C5 C6 C7 -2(2)
C5 C6 C7 C2 0.9(19)
C5 C6 C7 C8 -179.7(13)
C6 C7 C8 N1 -179.6(12)
C6 C7 C8 N2 3(2)
C7 C2 C3 C4 0(2)
C8 N1 C1 N8 -172.1(13)
C8 N1 C1 C2 3.9(13)
C8 N2 C9 N3 -2(2)
C8 N2 C9 C10 -173.5(11)
C9 N2 C8 N1 -7(2)
C9 N2 C8 C7 170.2(11)
C9 N3 C16 N4 170.2(14)
C9 N3 C16 C15 -4.6(15)
C9 C10 C11 C12 179.9(13)
C9 C10 C15 C14 -178.9(11)
C9 C10 C15 C16 -0.5(15)
C10 C11 C12 C13 -2(2)
C10 C15 C16 N3 3.1(16)
C10 C15 C16 N4 -172.0(13)
C11 C10 C15 C14 0(2)
C11 C10 C15 C16 178.6(12)
C11 C12 C13 C14 1(2)
C12 C13 C14 C15 0(2)
C13 C14 C15 C10 -1(2)
C13 C14 C15 C16 -178.9(14)
C14 C15 C16 N3 -178.7(13)
C14 C15 C16 N4 6(3)
C15 C10 C11 C12 1(2)
C16 N3 C9 N2 -168.5(13)
C16 N3 C9 C10 4.2(14)
C16 N4 C17 N5 4(2)
C16 N4 C17 C18 -172.1(13)
C17 N4 C16 N3 1(2)
C17 N4 C16 C15 174.6(12)
C17 N5 C24 N6 175.6(12)
C17 N5 C24 C23 -2.0(14)
C17 C18 C19 C20 -178.2(14)
C17 C18 C23 C22 -179.0(12)
C17 C18 C23 C24 -0.1(14)
C18 C19 C20 C21 -2(2)
C18 C23 C24 N5 1.3(15)
C18 C23 C24 N6 -176.5(11)
C19 C18 C23 C22 1(2)
C19 C18 C23 C24 179.8(12)
C19 C20 C21 C22 0(3)
C20 C21 C22 C23 3(2)
C21 C22 C23 C18 -3(2)
C21 C22 C23 C24 178.0(14)
C22 C23 C24 N5 180.0(14)
C22 C23 C24 N6 2(2)
C23 C18 C19 C20 2(2)
C24 N5 C17 N4 -175.0(12)
C24 N5 C17 C18 1.9(13)
C24 N6 C25 N7 2(2)
C24 N6 C25 C26 -173.7(12)
C25 N6 C24 N5 -7(2)
C25 N6 C24 C23 170.8(12)
C25 N7 C32 N8 168.8(12)
C25 N7 C32 C31 -4.0(14)
C25 C26 C27 C28 177.7(14)
C25 C26 C31 C30 180.0(12)
C25 C26 C31 C32 0.8(14)
C26 C27 C28 C29 0(2)
C26 C31 C32 N7 2.0(15)
C26 C31 C32 N8 -171.1(12)
C27 C26 C31 C30 -4(2)
C27 C26 C31 C32 177.3(12)
C27 C28 C29 C30 -1(2)
C28 C29 C30 C31 -1(2)
C29 C30 C31 C26 3(2)
C29 C30 C31 C32 -178.4(14)
C30 C31 C32 N7 -177.0(14)
C30 C31 C32 N8 10(2)
C31 C26 C27 C28 2(2)
C32 N7 C25 N6 -171.8(14)
C32 N7 C25 C26 4.4(14)
C32 N8 C1 N1 4(2)
C32 N8 C1 C2 -171.5(11)
C33 N9 C40 N10 -172.9(12)
C33 N9 C40 C39 2.3(13)
C33 N16 C64 N15 0(2)
C33 N16 C64 C63 -175.2(11)
C33 C34 C35 C36 -175.4(13)
C33 C34 C39 C38 179.4(10)
C33 C34 C39 C40 -1.1(13)
C34 C35 C36 C37 -2(2)
C34 C39 C40 N9 -0.8(14)
C34 C39 C40 N10 174.5(12)
C35 C34 C39 C38 3.6(17)
C35 C34 C39 C40 -176.8(11)
C35 C36 C37 C38 2(2)
C36 C37 C38 C39 0(2)
C37 C38 C39 C34 -3.3(18)
C37 C38 C39 C40 177.3(13)
C38 C39 C40 N9 178.7(12)
C38 C39 C40 N10 -6(2)
C39 C34 C35 C36 -0.9(18)
C40 N9 C33 N16 175.8(11)
C40 N9 C33 C34 -3.0(12)
C40 N10 C41 N11 2(2)
C40 N10 C41 C42 177.4(13)
C41 N10 C40 N9 5(2)
C41 N10 C40 C39 -169.7(13)
C41 N11 C48 N12 -172.2(13)
C41 N11 C48 C47 8.5(14)
C41 C42 C43 C44 178.3(15)
C41 C42 C47 C46 179.5(12)
C41 C42 C47 C48 0.5(14)
C42 C43 C44 C45 0(2)
C42 C47 C48 N11 -5.5(14)
C42 C47 C48 N12 175.1(12)
C43 C42 C47 C46 -3(2)
C43 C42 C47 C48 178.3(12)
C43 C44 C45 C46 0(3)
C44 C45 C46 C47 -1(2)
C45 C46 C47 C42 3(2)
C45 C46 C47 C48 -178.6(13)
C46 C47 C48 N11 175.7(14)
C46 C47 C48 N12 -4(2)
C47 C42 C43 C44 1(2)
C48 N11 C41 N10 167.6(14)
C48 N11 C41 C42 -8.3(15)
C48 N12 C49 N13 -9(2)
C48 N12 C49 C50 164.2(12)
C49 N12 C48 N11 4(2)
C49 N12 C48 C47 -176.4(11)
C49 N13 C56 N14 -174.0(13)
C49 N13 C56 C55 2.0(14)
C49 C50 C51 C52 -176.9(14)
C49 C50 C55 C54 177.4(13)
C49 C50 C55 C56 2.0(14)
C50 C51 C52 C53 -1(2)
C50 C55 C56 N13 -2.6(15)
C50 C55 C56 N14 173.6(12)
C51 C50 C55 C54 0(2)
C51 C50 C55 C56 -175.7(11)
C51 C52 C53 C54 1(3)
C52 C53 C54 C55 -1(2)
C53 C54 C55 C50 1(2)
C53 C54 C55 C56 174.8(14)
C54 C55 C56 N13 -177.5(13)
C54 C55 C56 N14 -1(2)
C55 C50 C51 C52 0.3(19)
C56 N13 C49 N12 173.0(13)
C56 N13 C49 C50 -0.7(14)
C56 N14 C57 N15 2(2)
C56 N14 C57 C58 178.3(12)
C57 N14 C56 N13 7(2)
C57 N14 C56 C55 -168.3(12)
C57 N15 C64 N16 -170.3(13)
C57 N15 C64 C63 5.5(14)
C57 C58 C59 C60 175.6(14)
C57 C58 C63 C62 -178.6(12)
C57 C58 C63 C64 1.0(14)
C58 C59 C60 C61 0(2)
C58 C63 C64 N15 -3.9(14)
C58 C63 C64 N16 172.3(12)
C59 C58 C63 C62 -2(2)
C59 C58 C63 C64 177.4(11)
C59 C60 C61 C62 1(3)
C60 C61 C62 C63 -3(2)
C61 C62 C63 C58 3(2)
C61 C62 C63 C64 -176.2(14)
C62 C63 C64 N15 175.7(14)
C62 C63 C64 N16 -8(2)
C63 C58 C59 C60 0.2(19)
C64 N15 C57 N14 172.3(13)
C64 N15 C57 C58 -4.8(14)
C64 N16 C33 N9 -10.8(18)
C64 N16 C33 C34 167.8(11)
N17 C65 C66 C67 -178.7(16)
N17 C69 C70A C71A 158(4)
N17 C69 C70B C71B -163(3)
N17 C73 C74 C75 94(2)
N17 C77 C78 C79B -154(5)
N17 C77 C78 C79A 170(2)
C65 N17 C69 C70A -67(3)
C65 N17 C69 C70B -47(3)
C65 N17 C73 C74 62(2)
C65 N17 C77 C78 177.2(17)
C65 C66 C67 C68 -174.6(19)
C69 N17 C65 C66 -56(2)
C69 N17 C73 C74 -175.9(17)
C69 N17 C77 C78 54(2)
C69 C70A C71A C72A 161(4)
C73 N17 C65 C66 64(2)
C73 N17 C69 C70A 172(3)
C73 N17 C69 C70B -168(3)
C73 N17 C77 C78 -63(2)
C73 C74 C75 C76 169.0(16)
C77 N17 C65 C66 -178.0(17)
C77 N17 C69 C70A 55(3)
C77 N17 C69 C70B 74(3)
C77 N17 C73 C74 -57(2)
C77 C78 C79B C80A -136(7)
C77 C78 C79A C80B 165(4)
C81 O1 C83 C84 164(4)
C83 O1 C81 C82 -179(4)
C72B C71B C70B C69 -166(4)
